data_2208807
loop_
_publ_author_name
'Xiang, Jiang-Feng'
'Li, Ming'
'Wu, Si-Min'
'Yuan, Liang-Jie'
'Sun, Ju-Tang'

_publ_section_title
;
 Diaquabis(pyridine-2,3-dicarboxylato)copper(II)
;
_journal_coeditor_code BT2053
_journal_issue 5
_journal_name_full 'Acta Crystallographica Section E'
_journal_page_first m1122
_journal_page_last m1123
_journal_paper_doi 10.1107/S1600536806014218
_journal_volume 62
_journal_year 2006
_chemical_formula_iupac '[Cu (C7 H4 N O4)2 (H2 O)2]'
_chemical_formula_moiety 'C14 H12 Cu N2 O10'
_chemical_formula_sum 'C14 H12 Cu N2 O10'
_chemical_formula_weight 431.80
_chemical_name_systematic
;
Diaquabis(pyridine-2,3-dicarboxylato)copper(II)
;
_space_group_IT_number 14
_symmetry_cell_setting monoclinic
_symmetry_space_group_name_Hall '-P 2yn'
_symmetry_space_group_name_H-M 'P 1 21/n 1'
_atom_sites_solution_hydrogens geom
_atom_sites_solution_primary direct
_atom_sites_solution_secondary difmap
_audit_creation_method 'WinGX routine CIF_UPDATE'
_cell_angle_alpha 90
_cell_angle_beta 94.9450(10)
_cell_angle_gamma 90
_cell_formula_units_Z 2
_cell_length_a 9.2115(8)
_cell_length_b 7.9171(6)
_cell_length_c 10.3631(9)
_cell_measurement_temperature 273(2)
_cell_volume 752.95(11)
_computing_cell_refinement SMART
_computing_data_collection 'SMART (Bruker, 1997)'
_computing_data_reduction 'SAINT (Bruker, 1997)'
_computing_molecular_graphics 'SHELXTL (Bruker, 1997)'
_computing_publication_material SHELXTL
_computing_structure_refinement 'SHELXL97 (Sheldrick, 1997)'
_computing_structure_solution 'SHELXS97 (Sheldrick, 1997)'
_diffrn_measured_fraction_theta_full 0.993
_diffrn_measured_fraction_theta_max 0.993
_diffrn_measurement_device_type 'Bruker SMART CCD area-detector'
_diffrn_measurement_method '\f and \w'
_diffrn_radiation_monochromator graphite
_diffrn_radiation_source 'fine-focus sealed tube'
_diffrn_radiation_type MoK\a
_diffrn_radiation_wavelength 0.71073
_diffrn_reflns_av_R_equivalents 0.0120
_diffrn_reflns_av_sigmaI/netI 0.0134
_diffrn_reflns_limit_h_max 12
_diffrn_reflns_limit_h_min -12
_diffrn_reflns_limit_k_max 9
_diffrn_reflns_limit_k_min -10
_diffrn_reflns_limit_l_max 11
_diffrn_reflns_limit_l_min -13
_diffrn_reflns_number 4841
_diffrn_reflns_theta_full 28.00
_diffrn_reflns_theta_max 28.00
_diffrn_reflns_theta_min 2.84
_diffrn_standards_decay_% 0
_exptl_absorpt_coefficient_mu 1.517
_exptl_absorpt_correction_T_max 0.8631
_exptl_absorpt_correction_T_min 0.7029
_exptl_absorpt_correction_type multi-scan
_exptl_absorpt_process_details '(SADABS; Sheldrick, 1996)'
_exptl_crystal_colour blue
_exptl_crystal_density_diffrn 1.905
_exptl_crystal_density_method 'not measured'
_exptl_crystal_description block
_exptl_crystal_F_000 438
_exptl_crystal_size_max 0.25
_exptl_crystal_size_mid 0.16
_exptl_crystal_size_min 0.1
_refine_diff_density_max 0.466
_refine_diff_density_min -0.680
_refine_ls_extinction_coef 0.015(3)
_refine_ls_extinction_expression Fc^*^=kFc[1+0.001xFc^2^\l^3^/sin(2\q)]^-1/4^
_refine_ls_extinction_method 'SHELXL97 (Sheldrick, 1997)'
_refine_ls_goodness_of_fit_ref 1.040
_refine_ls_hydrogen_treatment mixed
_refine_ls_matrix_type full
_refine_ls_number_parameters 131
_refine_ls_number_reflns 1802
_refine_ls_number_restraints 1
_refine_ls_restrained_S_all 1.040
_refine_ls_R_factor_all 0.0313
_refine_ls_R_factor_gt 0.0300
_refine_ls_shift/su_max 0.000
_refine_ls_shift/su_mean 0.000
_refine_ls_structure_factor_coef Fsqd
_refine_ls_weighting_details 'calc w = 1/[\s^2^(Fo^2^)+(0.0615P)^2^+0.6891P] where P=(Fo^2^+2Fc^2^)/3'
_refine_ls_weighting_scheme calc
_refine_ls_wR_factor_gt 0.0977
_refine_ls_wR_factor_ref 0.0991
_reflns_number_gt 1706
_reflns_number_total 1802
_reflns_threshold_expression I>2\s(I)
_cod_data_source_file bt2053.cif
_cod_data_source_block I
_cod_depositor_comments
;
The following automatic conversions were performed:
'_symmetry_cell_setting' value 'Monoclinic' changed to 'monoclinic'
according to '/home/saulius/struct/CIF-dictionaries/cif_core.dic'
dictionary named 'cif_core.dic' version 2.4.1 from 2010-06-29.

Automatic conversion script
Id: cif_fix_enum 1527 2010-12-29 10:47:43Z saulius 

The following automatic conversions were performed:

'_symmetry_cell_setting' value 'Monoclinic' changed to 'monoclinic'
according to /home/saulius/struct/CIF-dictionaries/cif_core.dic
dictionary named 'cif_core.dic' version 2.4.1 from 2010-06-29.

Automatic conversion script
Id: cif_fix_values 1715 2011-07-08 13:25:40Z adriana 
;
_cod_original_sg_symbol_H-M 'P 21/n'
_cod_database_code 2208807
_cod_database_fobs_code 2208807

loop_
_symmetry_equiv_pos_as_xyz
'x, y, z'
'-x+1/2, y+1/2, -z+1/2'
'-x, -y, -z'
'x-1/2, -y-1/2, z-1/2'

loop_
_atom_site_type_symbol
_atom_site_label
_atom_site_fract_x
_atom_site_fract_y
_atom_site_fract_z
_atom_site_U_iso_or_equiv
_atom_site_adp_type
_atom_site_calc_flag
_atom_site_refinement_flags
_atom_site_occupancy
Cu Cu1 1.0000 0.0000 0.0000 0.02140(16) Uani d S 1
O O1 1.13793(14) 0.15981(16) -0.07950(14) 0.0233(3) Uani d . 1
O O4 0.36886(15) 0.24046(19) 0.18816(16) 0.0319(3) Uani d . 1
N N1 0.83654(16) 0.16005(19) 0.03644(15) 0.0200(3) Uani d . 1
C C1 0.8406(2) 0.3251(2) 0.01111(19) 0.0254(4) Uani d . 1
H H1 0.9203 0.3691 -0.0269 0.030 Uiso calc R 1
C C2 0.7298(2) 0.4323(2) 0.0398(2) 0.0290(4) Uani d . 1
H H2 0.7344 0.5474 0.0229 0.035 Uiso calc R 1
C C3 0.6125(2) 0.3639(2) 0.09412(19) 0.0257(4) Uani d . 1
H H3 0.5369 0.4343 0.1144 0.031 Uiso calc R 1
C C4 0.60387(19) 0.1909(2) 0.11968(17) 0.0196(4) Uani d . 1
C C5 0.72218(18) 0.0917(2) 0.08963(16) 0.0179(3) Uani d . 1
C C6 0.46496(19) 0.1355(2) 0.17667(18) 0.0239(4) Uani d . 1
C C7 1.25601(19) 0.0997(2) -0.10779(17) 0.0193(3) Uani d . 1
O O6 1.35512(15) 0.18855(18) -0.14866(15) 0.0293(3) Uani d . 1
O O3 0.4475(2) -0.0181(2) 0.2111(2) 0.0400(5) Uani d . 1
H H4 0.5146 -0.0759 0.1883 0.048 Uiso calc R 1
O O5 1.10248(15) 0.0548(2) 0.18573(14) 0.0268(3) Uani d D 1
H H5 1.172(2) 0.115(3) 0.181(2) 0.032 Uiso d D 1
H H6 1.122(3) -0.0372(19) 0.216(3) 0.032 Uiso d D 1

loop_
_atom_site_aniso_label
_atom_site_aniso_U_11
_atom_site_aniso_U_22
_atom_site_aniso_U_33
_atom_site_aniso_U_12
_atom_site_aniso_U_13
_atom_site_aniso_U_23
Cu1 0.0163(2) 0.0189(2) 0.0299(2) 0.00089(9) 0.00742(14) 0.00036(10)
O1 0.0187(6) 0.0178(6) 0.0346(7) 0.0011(5) 0.0093(5) 0.0018(5)
O4 0.0181(6) 0.0340(8) 0.0449(8) 0.0032(5) 0.0098(6) -0.0064(6)
N1 0.0166(7) 0.0172(7) 0.0267(7) 0.0007(5) 0.0058(6) -0.0005(6)
C1 0.0239(9) 0.0197(8) 0.0339(9) -0.0006(7) 0.0100(7) 0.0018(7)
C2 0.0304(10) 0.0179(9) 0.0396(10) 0.0038(7) 0.0081(8) 0.0031(7)
C3 0.0228(9) 0.0236(9) 0.0314(9) 0.0081(7) 0.0057(7) -0.0002(7)
C4 0.0159(8) 0.0232(8) 0.0199(8) 0.0011(6) 0.0028(6) -0.0015(6)
C5 0.0169(8) 0.0164(8) 0.0205(8) 0.0003(6) 0.0017(6) -0.0002(6)
C6 0.0169(8) 0.0297(9) 0.0256(8) 0.0002(7) 0.0050(6) -0.0048(7)
C7 0.0188(8) 0.0168(8) 0.0224(8) 0.0001(6) 0.0028(6) 0.0000(6)
O6 0.0227(7) 0.0207(6) 0.0463(8) -0.0026(5) 0.0142(6) 0.0027(6)
O3 0.0261(9) 0.0318(9) 0.0657(13) 0.0028(6) 0.0255(8) 0.0047(7)
O5 0.0218(7) 0.0280(7) 0.0309(7) -0.0034(6) 0.0037(5) 0.0015(6)

loop_
_atom_type_symbol
_atom_type_description
_atom_type_scat_dispersion_real
_atom_type_scat_dispersion_imag
_atom_type_scat_source
C C 0.0033 0.0016 'International Tables Vol C Tables 4.2.6.8 and 6.1.1.4'
H H 0.0000 0.0000 'International Tables Vol C Tables 4.2.6.8 and 6.1.1.4'
N N 0.0061 0.0033 'International Tables Vol C Tables 4.2.6.8 and 6.1.1.4'
O O 0.0106 0.0060 'International Tables Vol C Tables 4.2.6.8 and 6.1.1.4'
Cu Cu 0.3201 1.2651 'International Tables Vol C Tables 4.2.6.8 and 6.1.1.4'

loop_
_geom_angle_atom_site_label_1
_geom_angle_atom_site_label_2
_geom_angle_atom_site_label_3
_geom_angle_site_symmetry_1
_geom_angle_site_symmetry_3
_geom_angle
_geom_angle_publ_flag
O1 Cu1 O1 3_755 . 180.00(10) yes
O1 Cu1 N1 3_755 . 79.17(6) yes
O1 Cu1 N1 . . 100.83(6) yes
O1 Cu1 N1 3_755 3_755 100.83(6) ?
O1 Cu1 N1 . 3_755 79.17(6) yes
N1 Cu1 N1 . 3_755 180.00(9) yes
O1 Cu1 O5 3_755 3_755 89.74(5) ?
O1 Cu1 O5 . 3_755 90.26(5) yes
N1 Cu1 O5 . 3_755 91.00(6) yes
N1 Cu1 O5 3_755 3_755 89.00(6) ?
O1 Cu1 O5 3_755 . 90.26(5) yes
O1 Cu1 O5 . . 89.74(5) yes
N1 Cu1 O5 . . 89.00(6) yes
N1 Cu1 O5 3_755 . 91.00(6) yes
O5 Cu1 O5 3_755 . 180.00(9) yes
C7 O1 Cu1 . . 116.75(12) yes
C1 N1 C5 . . 120.76(15) ?
C1 N1 Cu1 . . 122.78(12) ?
C5 N1 Cu1 . . 116.45(12) ?
N1 C1 C2 . . 121.75(17) ?
N1 C1 H1 . . 119.1 ?
C2 C1 H1 . . 119.1 ?
C3 C2 C1 . . 118.00(17) ?
C3 C2 H2 . . 121.0 ?
C1 C2 H2 . . 121.0 ?
C2 C3 C4 . . 121.57(17) ?
C2 C3 H3 . . 119.2 ?
C4 C3 H3 . . 119.2 ?
C3 C4 C5 . . 116.71(16) ?
C3 C4 C6 . . 114.84(16) ?
C5 C4 C6 . . 128.45(17) ?
N1 C5 C4 . . 121.19(16) ?
N1 C5 C7 . 3_755 110.37(13) ?
C4 C5 C7 . 3_755 128.43(15) ?
O4 C6 O3 . . 120.44(18) ?
O4 C6 C4 . . 118.71(18) ?
O3 C6 C4 . . 120.85(17) ?
O1 C7 O6 . . 122.78(17) ?
O1 C7 C5 . 3_755 117.07(14) ?
O6 C7 C5 . 3_755 120.15(15) ?
C6 O3 H4 . . 109.5 ?
Cu1 O5 H5 . . 110.9(18) ?
Cu1 O5 H6 . . 104(2) ?
H5 O5 H6 . . 114(3) ?

loop_
_geom_bond_atom_site_label_1
_geom_bond_atom_site_label_2
_geom_bond_site_symmetry_2
_geom_bond_distance
Cu1 O1 3_755 2.0185(13)
Cu1 O1 . 2.0185(13)
Cu1 N1 . 2.0282(15)
Cu1 N1 3_755 2.0282(15)
Cu1 O5 3_755 2.1144(14)
Cu1 O5 . 2.1144(14)
O1 C7 . 1.245(2)
O4 C6 . 1.228(2)
N1 C1 . 1.334(2)
N1 C5 . 1.344(2)
C1 C2 . 1.380(3)
C1 H1 . 0.9300
C2 C3 . 1.372(3)
C2 H2 . 0.9300
C3 C4 . 1.399(3)
C3 H3 . 0.9300
C4 C5 . 1.400(2)
C4 C6 . 1.520(2)
C5 C7 3_755 1.538(3)
C6 O3 . 1.281(2)
C7 O6 . 1.255(2)
C7 C5 3_755 1.538(3)
O3 H4 . 0.8200
O5 H5 . 0.806(10)
O5 H6 . 0.807(10)

loop_
_geom_hbond_atom_site_label_D
_geom_hbond_atom_site_label_H
_geom_hbond_atom_site_label_A
_geom_hbond_site_symmetry_A
_geom_hbond_distance_DH
_geom_hbond_distance_HA
_geom_hbond_distance_DA
_geom_hbond_angle_DHA
O5 H6 O4 2_645 0.807(10) 2.020(12) 2.813(2) 167(3)
O3 H4 O6 3_755 0.82 1.58 2.398(2) 178.3
O5 H5 O4 1_655 0.806(10) 2.060(11) 2.859(2) 171(3)

loop_
_geom_torsion_atom_site_label_1
_geom_torsion_atom_site_label_2
_geom_torsion_atom_site_label_3
_geom_torsion_atom_site_label_4
_geom_torsion_site_symmetry_1
_geom_torsion_site_symmetry_4
_geom_torsion
N1 Cu1 O1 C7 . . 176.64(13)
N1 Cu1 O1 C7 3_755 . -3.36(13)
O5 Cu1 O1 C7 3_755 . -92.29(13)
O5 Cu1 O1 C7 . . 87.71(13)
O1 Cu1 N1 C1 3_755 . 178.37(16)
O1 Cu1 N1 C1 . . -1.63(16)
O5 Cu1 N1 C1 3_755 . -92.08(15)
O5 Cu1 N1 C1 . . 87.92(15)
O1 Cu1 N1 C5 3_755 . -0.91(12)
O1 Cu1 N1 C5 . . 179.09(12)
O5 Cu1 N1 C5 3_755 . 88.64(13)
O5 Cu1 N1 C5 . . -91.36(13)
C5 N1 C1 C2 . . 0.9(3)
Cu1 N1 C1 C2 . . -178.30(15)
N1 C1 C2 C3 . . -0.9(3)
C1 C2 C3 C4 . . -0.2(3)
C2 C3 C4 C5 . . 1.3(3)
C2 C3 C4 C6 . . -178.47(18)
C1 N1 C5 C4 . . 0.2(3)
Cu1 N1 C5 C4 . . 179.51(12)
C1 N1 C5 C7 . 3_755 179.58(16)
Cu1 N1 C5 C7 . 3_755 -1.12(18)
C3 C4 C5 N1 . . -1.3(3)
C6 C4 C5 N1 . . 178.43(16)
C3 C4 C5 C7 . 3_755 179.46(16)
C6 C4 C5 C7 . 3_755 -0.8(3)
C3 C4 C6 O4 . . 4.6(3)
C5 C4 C6 O4 . . -175.18(17)
C3 C4 C6 O3 . . -176.05(19)
C5 C4 C6 O3 . . 4.2(3)
Cu1 O1 C7 O6 . . -174.55(14)
Cu1 O1 C7 C5 . 3_755 4.97(19)
